data_1518240
loop_
_publ_author_name
'Fillman, Kathlyn L.'
'Przyojski, Jacob A.'
'Al-Afyouni, Malik H'
'Tonzetich, Zachary J.'
'Neidig, Michael L.'

_publ_section_title
;
 A combined magnetic circular dichroism and density functional theory
 approach for the elucidation of electronic structure and bonding in
 three- and four-coordinate iron(II)-N-heterocyclic carbene complexes.
;
_journal_issue 2
_journal_name_full 'Chemical science (Royal Society of Chemistry : 2010)'
_journal_page_first 1178
_journal_page_last 1188
_journal_paper_doi 10.1039/c4sc02791d
_journal_volume 6
_journal_year 2015
_chemical_formula_moiety 'C35 H54 Fe N2 Si2'
_chemical_formula_sum 'C35 H54 Fe N2 Si2'
_chemical_formula_weight 614.83
_chemical_name_systematic
; 
 ? 
;
_space_group_IT_number 15
_symmetry_cell_setting monoclinic
_symmetry_space_group_name_Hall '-C 2yc'
_symmetry_space_group_name_H-M 'C 1 2/c 1'
_atom_sites_solution_hydrogens geom
_atom_sites_solution_primary direct
_atom_sites_solution_secondary difmap
_audit_creation_method SHELXL-97
_cell_angle_alpha 90.00
_cell_angle_beta 103.339(12)
_cell_angle_gamma 90.00
_cell_formula_units_Z 4
_cell_length_a 10.777(6)
_cell_length_b 19.521(11)
_cell_length_c 18.542(12)
_cell_measurement_reflns_used 9267
_cell_measurement_temperature 98(2)
_cell_measurement_theta_max 40.3
_cell_measurement_theta_min 2.1
_cell_volume 3796(4)
_computing_cell_refinement
;
CrystalClear-SM Expert 2.0 r5 (Rigaku, 2010)
;
_computing_data_collection
;
CrystalClear-SM Expert 2.0 r5 (Rigaku, 2010)
;
_computing_data_reduction
;
CrystalClear-SM Expert 2.0 r5 (Rigaku, 2010)
;
_computing_publication_material 'publCIF (Westrip, 2010)'
_computing_structure_refinement 'SHELXL-97 (Sheldrick, 1997)'
_computing_structure_solution 'SHELXS-97 (Sheldrick, 1990)'
_diffrn_ambient_temperature 98(2)
_diffrn_detector_area_resol_mean 28.5714
_diffrn_measured_fraction_theta_full 0.997
_diffrn_measured_fraction_theta_max 0.997
_diffrn_measurement_device_type
;
Saturn724 (2x2 bin mode)
;
_diffrn_measurement_method \w
_diffrn_radiation_monochromator graphite
_diffrn_radiation_source 'sealed tube'
_diffrn_radiation_type MoK\a
_diffrn_radiation_wavelength 0.71073
_diffrn_reflns_av_R_equivalents 0.0355
_diffrn_reflns_av_sigmaI/netI 0.0299
_diffrn_reflns_limit_h_max 13
_diffrn_reflns_limit_h_min -14
_diffrn_reflns_limit_k_max 25
_diffrn_reflns_limit_k_min -25
_diffrn_reflns_limit_l_max 24
_diffrn_reflns_limit_l_min -23
_diffrn_reflns_number 14159
_diffrn_reflns_reduction_process 'Lp corrections applied'
_diffrn_reflns_theta_full 27.50
_diffrn_reflns_theta_max 27.50
_diffrn_reflns_theta_min 2.09
_diffrn_standards_decay_% <1
_diffrn_standards_interval_count 0
_diffrn_standards_number 0
_exptl_absorpt_coefficient_mu 0.483
_exptl_absorpt_correction_T_max 1.000
_exptl_absorpt_correction_T_min 0.827
_exptl_absorpt_correction_type multi-scan
_exptl_absorpt_process_details 'ABSCOR (Higashi, 1995)'
_exptl_crystal_colour yellow
_exptl_crystal_density_diffrn 1.076
_exptl_crystal_density_method 'not measured'
_exptl_crystal_description chunk
_exptl_crystal_F_000 1328
_exptl_crystal_size_max 0.40
_exptl_crystal_size_mid 0.25
_exptl_crystal_size_min 0.15
_refine_diff_density_max 0.708
_refine_diff_density_min -0.468
_refine_diff_density_rms 0.065
_refine_ls_extinction_method none
_refine_ls_goodness_of_fit_ref 1.017
_refine_ls_hydrogen_treatment mixed
_refine_ls_matrix_type full
_refine_ls_number_parameters 203
_refine_ls_number_reflns 4360
_refine_ls_number_restraints 0
_refine_ls_restrained_S_all 1.017
_refine_ls_R_factor_all 0.0485
_refine_ls_R_factor_gt 0.0462
_refine_ls_shift/su_max 0.000
_refine_ls_shift/su_mean 0.000
_refine_ls_structure_factor_coef Fsqd
_refine_ls_weighting_details 'calc w=1/[\s^2^(Fo^2^)+(0.0750P)^2^+4.5000P] where P=(Fo^2^+2Fc^2^)/3'
_refine_ls_weighting_scheme calc
_refine_ls_wR_factor_gt 0.1261
_refine_ls_wR_factor_ref 0.1287
_reflns_number_gt 4067
_reflns_number_total 4360
_reflns_threshold_expression >2sigma(I)
_cod_data_source_file c4sc02791d2.cif
_cod_data_source_block cd0980a
_cod_depositor_comments 'Adding full bibliography for 1518239--1518241.cif.'
_cod_original_sg_symbol_H-M C2/c
_cod_database_code 1518240

loop_
_symmetry_equiv_pos_as_xyz
'x, y, z'
'-x, y, -z+1/2'
'x+1/2, y+1/2, z'
'-x+1/2, y+1/2, -z+1/2'
'-x, -y, -z'
'x, -y, z-1/2'
'-x+1/2, -y+1/2, -z'
'x+1/2, -y+1/2, z-1/2'

loop_
_atom_site_label
_atom_site_type_symbol
_atom_site_fract_x
_atom_site_fract_y
_atom_site_fract_z
_atom_site_U_iso_or_equiv
_atom_site_adp_type
_atom_site_occupancy
_atom_site_symmetry_multiplicity
_atom_site_calc_flag
_atom_site_refinement_flags
_atom_site_disorder_assembly
_atom_site_disorder_group
Fe1 Fe 0.5000 0.020143(16) 0.7500 0.01936(12) Uani 1 2 d S . .
Si1 Si 0.25821(5) -0.08772(3) 0.67731(3) 0.02893(15) Uani 1 1 d . . .
N1 N 0.45514(14) 0.17427(7) 0.69245(8) 0.0206(3) Uani 1 1 d . . .
C1 C 0.5000 0.13100(12) 0.7500 0.0182(4) Uani 1 2 d S . .
C3 C 0.39479(16) 0.15217(9) 0.61791(9) 0.0221(3) Uani 1 1 d . . .
C4 C 0.26137(17) 0.15128(10) 0.59818(10) 0.0276(4) Uani 1 1 d . A .
C8 C 0.47188(17) 0.13269(9) 0.56991(10) 0.0251(4) Uani 1 1 d . . .
C2 C 0.47176(19) 0.24259(9) 0.71357(10) 0.0269(4) Uani 1 1 d . . .
C12 C 0.61651(18) 0.13719(10) 0.59087(11) 0.0288(4) Uani 1 1 d . . .
H12A H 0.6423 0.1514 0.6429 0.035 Uiso 1 1 calc R . .
C5 C 0.2050(2) 0.12744(12) 0.52716(11) 0.0377(5) Uani 1 1 d . . .
H5A H 0.1166 0.1256 0.5120 0.045 Uiso 1 1 calc R . .
C15 C 0.3858(2) -0.03016(11) 0.66134(11) 0.0338(5) Uani 1 1 d . . .
H15A H 0.3982 -0.0240 0.6138 0.041 Uiso 1 1 calc R . .
C9 C 0.18024(19) 0.17385(12) 0.65129(12) 0.0373(5) Uani 1 1 d . . .
C7 C 0.4099(2) 0.10943(11) 0.49944(11) 0.0339(4) Uani 1 1 d . . .
H7A H 0.4577 0.0958 0.4661 0.041 Uiso 1 1 calc R . .
C6 C 0.2782(2) 0.10644(13) 0.47876(11) 0.0405(5) Uani 1 1 d . . .
H6A H 0.2385 0.0902 0.4320 0.049 Uiso 1 1 calc R . .
C13 C 0.6775(2) 0.06755(12) 0.58336(15) 0.0428(5) Uani 1 1 d . . .
H13A H 0.6468 0.0344 0.6134 0.064 Uiso 1 1 calc R . .
H13B H 0.7685 0.0713 0.5996 0.064 Uiso 1 1 calc R . .
H13C H 0.6554 0.0533 0.5325 0.064 Uiso 1 1 calc R . .
C17 C 0.1168(2) -0.08902(14) 0.59684(13) 0.0433(5) Uani 1 1 d . . .
H17A H 0.0824 -0.0436 0.5882 0.065 Uiso 1 1 calc R . .
H17B H 0.0530 -0.1192 0.6076 0.065 Uiso 1 1 calc R . .
H17C H 0.1424 -0.1049 0.5535 0.065 Uiso 1 1 calc R . .
C14 C 0.6647(2) 0.19114(12) 0.54378(14) 0.0428(5) Uani 1 1 d . . .
H14A H 0.6266 0.2346 0.5496 0.064 Uiso 1 1 calc R . .
H14B H 0.6419 0.1778 0.4926 0.064 Uiso 1 1 calc R . .
H14C H 0.7558 0.1948 0.5596 0.064 Uiso 1 1 calc R . .
C16 C 0.1980(3) -0.06796(17) 0.76204(14) 0.0572(7) Uani 1 1 d . . .
H16A H 0.1659 -0.0219 0.7590 0.086 Uiso 1 1 calc R . .
H16B H 0.2665 -0.0725 0.8053 0.086 Uiso 1 1 calc R . .
H16C H 0.1309 -0.0993 0.7653 0.086 Uiso 1 1 calc R . .
C18 C 0.3178(2) -0.17884(14) 0.69025(18) 0.0553(7) Uani 1 1 d . . .
H18A H 0.3500 -0.1924 0.6483 0.083 Uiso 1 1 calc R . .
H18B H 0.2490 -0.2086 0.6947 0.083 Uiso 1 1 calc R . .
H18C H 0.3848 -0.1819 0.7344 0.083 Uiso 1 1 calc R . .
C11A C 0.1315(9) 0.2500(5) 0.6198(5) 0.049(2) Uani 0.30 1 d P A 1
H11A H 0.2037 0.2797 0.6237 0.073 Uiso 0.30 1 calc PR A 1
H11B H 0.0755 0.2684 0.6485 0.073 Uiso 0.30 1 calc PR A 1
H11C H 0.0866 0.2464 0.5688 0.073 Uiso 0.30 1 calc PR A 1
C10A C 0.0667(8) 0.1216(7) 0.6466(5) 0.074(4) Uani 0.30 1 d P A 1
H10A H 0.1001 0.0778 0.6654 0.112 Uiso 0.30 1 calc PR A 1
H10B H 0.0210 0.1167 0.5959 0.112 Uiso 0.30 1 calc PR A 1
H10C H 0.0100 0.1383 0.6756 0.112 Uiso 0.30 1 calc PR A 1
C11B C 0.0664(4) 0.2156(3) 0.6174(2) 0.0605(11) Uani 0.70 1 d P A 2
H11D H -0.0088 0.1878 0.6110 0.091 Uiso 0.70 1 calc PR A 2
H11E H 0.0746 0.2324 0.5701 0.091 Uiso 0.70 1 calc PR A 2
H11F H 0.0600 0.2536 0.6492 0.091 Uiso 0.70 1 calc PR A 2
C10B C 0.1491(4) 0.1114(2) 0.6945(3) 0.0637(11) Uani 0.70 1 d P A 2
H10D H 0.2139 0.0772 0.6971 0.096 Uiso 0.70 1 calc PR A 2
H10E H 0.0679 0.0929 0.6697 0.096 Uiso 0.70 1 calc PR A 2
H10F H 0.1460 0.1252 0.7438 0.096 Uiso 0.70 1 calc PR A 2
H2A H 0.446(3) 0.2804(18) 0.677(2) 0.076 Uiso 1 1 d . . .

loop_
_atom_site_aniso_label
_atom_site_aniso_U_11
_atom_site_aniso_U_22
_atom_site_aniso_U_33
_atom_site_aniso_U_23
_atom_site_aniso_U_13
_atom_site_aniso_U_12
Fe1 0.02067(19) 0.01962(19) 0.01748(19) 0.000 0.00379(13) 0.000
Si1 0.0272(3) 0.0349(3) 0.0224(3) 0.0011(2) 0.0010(2) -0.0097(2)
N1 0.0229(7) 0.0206(7) 0.0172(7) 0.0003(5) 0.0021(5) 0.0018(5)
C1 0.0165(10) 0.0224(11) 0.0151(10) 0.000 0.0020(8) 0.000
C3 0.0259(8) 0.0228(8) 0.0161(7) 0.0018(6) 0.0016(6) 0.0017(6)
C4 0.0248(8) 0.0354(10) 0.0212(8) 0.0004(7) 0.0024(7) 0.0045(7)
C8 0.0281(9) 0.0268(8) 0.0207(8) 0.0018(7) 0.0065(7) 0.0007(7)
C2 0.0347(9) 0.0197(8) 0.0243(9) 0.0019(7) 0.0029(7) 0.0007(7)
C12 0.0267(9) 0.0332(9) 0.0278(9) 0.0026(7) 0.0091(7) -0.0013(7)
C5 0.0272(9) 0.0554(13) 0.0263(10) -0.0032(9) -0.0026(8) 0.0023(9)
C15 0.0443(11) 0.0380(10) 0.0185(9) -0.0035(7) 0.0062(8) -0.0204(9)
C9 0.0266(9) 0.0525(13) 0.0330(10) -0.0030(9) 0.0077(8) 0.0100(8)
C7 0.0384(10) 0.0435(11) 0.0214(9) -0.0048(8) 0.0103(8) 0.0002(8)
C6 0.0409(11) 0.0575(14) 0.0191(9) -0.0086(9) -0.0010(8) -0.0029(10)
C13 0.0350(11) 0.0375(11) 0.0592(15) 0.0112(10) 0.0175(10) 0.0072(9)
C17 0.0330(11) 0.0589(14) 0.0332(11) 0.0001(10) -0.0022(9) -0.0043(10)
C14 0.0374(11) 0.0402(11) 0.0519(13) 0.0126(10) 0.0123(10) -0.0069(9)
C16 0.0626(16) 0.0750(19) 0.0394(13) -0.0123(12) 0.0227(12) -0.0318(14)
C18 0.0408(13) 0.0462(14) 0.0752(19) 0.0208(13) 0.0058(12) -0.0041(10)
C11A 0.043(5) 0.061(6) 0.044(4) -0.014(4) 0.012(4) 0.018(4)
C10A 0.033(4) 0.157(12) 0.041(5) -0.023(6) 0.023(4) -0.032(6)
C11B 0.048(2) 0.078(3) 0.053(2) -0.003(2) 0.0053(19) 0.036(2)
C10B 0.058(2) 0.077(3) 0.069(3) 0.005(2) 0.040(2) 0.009(2)

loop_
_atom_type_symbol
_atom_type_description
_atom_type_scat_dispersion_real
_atom_type_scat_dispersion_imag
_atom_type_scat_source
C C 0.0033 0.0016 'International Tables Vol C Tables 4.2.6.8 and 6.1.1.4'
H H 0.0000 0.0000 'International Tables Vol C Tables 4.2.6.8 and 6.1.1.4'
N N 0.0061 0.0033 'International Tables Vol C Tables 4.2.6.8 and 6.1.1.4'
Si Si 0.0817 0.0704 'International Tables Vol C Tables 4.2.6.8 and 6.1.1.4'
Fe Fe 0.3463 0.8444 'International Tables Vol C Tables 4.2.6.8 and 6.1.1.4'

loop_
_geom_angle_atom_site_label_1
_geom_angle_atom_site_label_2
_geom_angle_atom_site_label_3
_geom_angle
_geom_angle_site_symmetry_1
_geom_angle_site_symmetry_3
C15 Fe1 C15 123.09(13) . 2_656
C15 Fe1 C1 118.45(6) . .
C15 Fe1 C1 118.45(6) 2_656 .
C15 Si1 C17 112.27(11) . .
C15 Si1 C16 115.02(11) . .
C17 Si1 C16 107.20(13) . .
C15 Si1 C18 110.40(12) . .
C17 Si1 C18 106.22(13) . .
C16 Si1 C18 105.13(15) . .
C1 N1 C2 112.07(15) . .
C1 N1 C3 124.27(14) . .
C2 N1 C3 123.65(14) . .
N1 C1 N1 103.2(2) 2_656 .
N1 C1 Fe1 128.42(10) 2_656 .
N1 C1 Fe1 128.42(10) . .
C4 C3 C8 123.64(16) . .
C4 C3 N1 117.41(15) . .
C8 C3 N1 118.95(16) . .
C5 C4 C3 116.60(17) . .
C5 C4 C9 121.04(18) . .
C3 C4 C9 122.35(17) . .
C7 C8 C3 117.08(17) . .
C7 C8 C12 119.90(17) . .
C3 C8 C12 123.01(16) . .
C2 C2 N1 106.35(10) 2_656 .
C2 C2 H2A 132(2) 2_656 .
N1 C2 H2A 122(2) . .
C8 C12 C13 111.23(17) . .
C8 C12 C14 110.87(16) . .
C13 C12 C14 110.45(18) . .
C8 C12 H12A 108.1 . .
C13 C12 H12A 108.1 . .
C14 C12 H12A 108.1 . .
C6 C5 C4 121.33(19) . .
C6 C5 H5A 119.3 . .
C4 C5 H5A 119.3 . .
Si1 C15 Fe1 119.37(11) . .
Si1 C15 H15A 120.3 . .
Fe1 C15 H15A 120.3 . .
C11B C9 C4 115.2(2) . .
C11B C9 C10B 113.4(3) . .
C4 C9 C10B 109.5(2) . .
C11B C9 C10A 77.2(6) . .
C4 C9 C10A 109.2(4) . .
C4 C9 C11A 102.5(3) . .
C10B C9 C11A 144.5(4) . .
C10A C9 C11A 112.7(6) . .
C6 C7 C8 120.74(19) . .
C6 C7 H7A 119.6 . .
C8 C7 H7A 119.6 . .
C7 C6 C5 120.58(19) . .
C7 C6 H6A 119.7 . .
C5 C6 H6A 119.7 . .
C12 C13 H13A 109.5 . .
C12 C13 H13B 109.5 . .
H13A C13 H13B 109.5 . .
C12 C13 H13C 109.5 . .
H13A C13 H13C 109.5 . .
H13B C13 H13C 109.5 . .
Si1 C17 H17A 109.5 . .
Si1 C17 H17B 109.5 . .
H17A C17 H17B 109.5 . .
Si1 C17 H17C 109.5 . .
H17A C17 H17C 109.5 . .
H17B C17 H17C 109.5 . .
C12 C14 H14A 109.5 . .
C12 C14 H14B 109.5 . .
H14A C14 H14B 109.5 . .
C12 C14 H14C 109.5 . .
H14A C14 H14C 109.5 . .
H14B C14 H14C 109.5 . .
Si1 C16 H16A 109.5 . .
Si1 C16 H16B 109.5 . .
H16A C16 H16B 109.5 . .
Si1 C16 H16C 109.5 . .
H16A C16 H16C 109.5 . .
H16B C16 H16C 109.5 . .
Si1 C18 H18A 109.5 . .
Si1 C18 H18B 109.5 . .
H18A C18 H18B 109.5 . .
Si1 C18 H18C 109.5 . .
H18A C18 H18C 109.5 . .
H18B C18 H18C 109.5 . .
C9 C11A H11A 109.5 . .
C9 C11A H11B 109.5 . .
H11A C11A H11B 109.5 . .
C9 C11A H11C 109.5 . .
H11A C11A H11C 109.5 . .
H11B C11A H11C 109.5 . .
C9 C10A H10A 109.5 . .
C9 C10A H10B 109.5 . .
H10A C10A H10B 109.5 . .
C9 C10A H10C 109.5 . .
H10A C10A H10C 109.5 . .
H10B C10A H10C 109.5 . .
C9 C11B H11D 109.5 . .
C9 C11B H11E 109.5 . .
H11D C11B H11E 109.5 . .
C9 C11B H11F 109.5 . .
H11D C11B H11F 109.5 . .
H11E C11B H11F 109.5 . .
C9 C10B H10D 109.5 . .
C9 C10B H10E 109.5 . .
H10D C10B H10E 109.5 . .
C9 C10B H10F 109.5 . .
H10D C10B H10F 109.5 . .
H10E C10B H10F 109.5 . .

loop_
_geom_bond_atom_site_label_1
_geom_bond_atom_site_label_2
_geom_bond_distance
_geom_bond_site_symmetry_2
Fe1 C15 2.061(2) .
Fe1 C15 2.061(2) 2_656
Fe1 C1 2.164(3) .
Si1 C15 1.851(2) .
Si1 C17 1.871(2) .
Si1 C16 1.873(3) .
Si1 C18 1.888(3) .
N1 C1 1.359(2) .
N1 C2 1.390(2) .
N1 C3 1.451(2) .
C1 N1 1.359(2) 2_656
C3 C4 1.400(3) .
C3 C8 1.403(3) .
C4 C5 1.397(3) .
C4 C9 1.525(3) .
C8 C7 1.399(3) .
C8 C12 1.519(3) .
C2 C2 1.348(4) 2_656
C2 H2A 0.99(4) .
C12 C13 1.530(3) .
C12 C14 1.533(3) .
C12 H12A 0.9800 .
C5 C6 1.387(3) .
C5 H5A 0.9300 .
C15 H15A 0.9300 .
C9 C11B 1.486(4) .
C9 C10B 1.538(5) .
C9 C10A 1.580(10) .
C9 C11A 1.638(10) .
C7 C6 1.383(3) .
C7 H7A 0.9300 .
C6 H6A 0.9300 .
C13 H13A 0.9600 .
C13 H13B 0.9600 .
C13 H13C 0.9600 .
C17 H17A 0.9600 .
C17 H17B 0.9600 .
C17 H17C 0.9600 .
C14 H14A 0.9600 .
C14 H14B 0.9600 .
C14 H14C 0.9600 .
C16 H16A 0.9600 .
C16 H16B 0.9600 .
C16 H16C 0.9600 .
C18 H18A 0.9600 .
C18 H18B 0.9600 .
C18 H18C 0.9600 .
C11A H11A 0.9600 .
C11A H11B 0.9600 .
C11A H11C 0.9600 .
C10A H10A 0.9600 .
C10A H10B 0.9600 .
C10A H10C 0.9600 .
C11B H11D 0.9600 .
C11B H11E 0.9600 .
C11B H11F 0.9600 .
C10B H10D 0.9600 .
C10B H10E 0.9600 .
C10B H10F 0.9600 .
